data_7050411
loop_
_publ_author_name
'de Hoog, Paul'
'Gamez, Patrick'
'Roubeau, Olivier'
'Lutz, Martin'
'Driessen, Willem L.'
'Spek, Anthony L.'
'Reedijk, Jan'

_publ_section_title
;
 Novel zigzag 1D coordination polymer from copper(ii) chloride and
 N,N'-{2,4-di[(di-pyridin-2-yl)amine]-1,3,5-triazine}ethylenediamine
 exhibiting ferromagnetic interactions
;
_journal_issue 1
_journal_name_full 'New Journal of Chemistry'
_journal_page_first 18
_journal_paper_doi 10.1039/b206344a
_journal_volume 27
_journal_year 2003
_chemical_formula_moiety 'C48 H38 Cl5 Cu3 N20, C4 H8 O, 5(C H4 O), Cl'
_chemical_formula_sum 'C57 H66 Cl6 Cu3 N20 O6'
_chemical_formula_weight 1530.62
_space_group_IT_number 2
_symmetry_cell_setting triclinic
_symmetry_space_group_name_Hall '-P 1'
_symmetry_space_group_name_H-M 'P -1'
_atom_sites_solution_hydrogens geom
_atom_sites_solution_primary heavy
_atom_sites_solution_secondary difmap
_audit_creation_method SHELXL-97
_cell_angle_alpha 92.1781(3)
_cell_angle_beta 104.2576(3)
_cell_angle_gamma 103.0907(3)
_cell_formula_units_Z 2
_cell_length_a 13.9278(1)
_cell_length_b 16.1724(1)
_cell_length_c 16.4180(1)
_cell_measurement_reflns_used 97301
_cell_measurement_temperature 110(2)
_cell_measurement_theta_max 27.48
_cell_measurement_theta_min 1.02
_cell_volume 3473.77(4)
_computing_cell_refinement HKL2000
_computing_data_collection 'Nonius COLLECT'
_computing_data_reduction HKL2000
_computing_structure_refinement 'SHELXL-97 (Sheldrick, 1997)'
_computing_structure_solution 'DIRDIF-97 (Beurskens et al., 1997)'
_diffrn_ambient_temperature 110(2)
_diffrn_measured_fraction_theta_full 0.998
_diffrn_measured_fraction_theta_max 0.998
_diffrn_measurement_device_type 'Nonius KappaCCD'
_diffrn_radiation_monochromator graphite
_diffrn_radiation_source 'rotating anode'
_diffrn_radiation_type MoK\a
_diffrn_radiation_wavelength 0.71073
_diffrn_reflns_av_R_equivalents 0.0466
_diffrn_reflns_av_sigmaI/netI 0.0344
_diffrn_reflns_limit_h_max 18
_diffrn_reflns_limit_h_min -18
_diffrn_reflns_limit_k_max 20
_diffrn_reflns_limit_k_min -20
_diffrn_reflns_limit_l_max 20
_diffrn_reflns_limit_l_min -21
_diffrn_reflns_number 77969
_diffrn_reflns_theta_full 27.46
_diffrn_reflns_theta_max 27.46
_diffrn_reflns_theta_min 1.29
_exptl_absorpt_coefficient_mu 1.203
_exptl_absorpt_correction_type none
_exptl_crystal_colour green
_exptl_crystal_density_diffrn 1.463
_exptl_crystal_density_method 'not measured'
_exptl_crystal_description block
_exptl_crystal_F_000 1570
_exptl_crystal_size_max 0.30
_exptl_crystal_size_mid 0.15
_exptl_crystal_size_min 0.15
_refine_diff_density_max 1.670
_refine_diff_density_min -1.297
_refine_diff_density_rms 0.093
_refine_ls_extinction_method none
_refine_ls_goodness_of_fit_ref 1.097
_refine_ls_hydrogen_treatment constr
_refine_ls_matrix_type full
_refine_ls_number_parameters 829
_refine_ls_number_reflns 15852
_refine_ls_number_restraints 0
_refine_ls_restrained_S_all 1.097
_refine_ls_R_factor_all 0.0551
_refine_ls_R_factor_gt 0.0439
_refine_ls_shift/su_max 0.001
_refine_ls_shift/su_mean 0.000
_refine_ls_structure_factor_coef Fsqd
_refine_ls_weighting_details 'calc w=1/[\s^2^(Fo^2^)+(0.0763P)^2^+2.6452P] where P=(Fo^2^+2Fc^2^)/3'
_refine_ls_weighting_scheme calc
_refine_ls_wR_factor_gt 0.1280
_refine_ls_wR_factor_ref 0.1340
_reflns_number_gt 12950
_reflns_number_total 15852
_reflns_threshold_expression I>2\s(I)
_cod_data_source_file b206344a.txt
_cod_data_source_block s2634b
_cod_depositor_comments
;
The following automatic conversions were performed:

'_refine_ls_hydrogen_treatment' value 'constrained' was replaced with
the value 'constr' as specified in the replacement file
'src/cod-tools/trunk/data/replacement-values/replacement_values.lst'.

Automatic conversion script
Id: cif_fix_values 5376 2017-05-30 11:51:03Z andrius 
;
_cod_original_cell_volume 3473.76(4)
_cod_database_code 7050411

loop_
_symmetry_equiv_pos_as_xyz
'x, y, z'
'-x, -y, -z'

loop_
_atom_site_label
_atom_site_type_symbol
_atom_site_fract_x
_atom_site_fract_y
_atom_site_fract_z
_atom_site_U_iso_or_equiv
_atom_site_adp_type
_atom_site_occupancy
_atom_site_symmetry_multiplicity
_atom_site_calc_flag
_atom_site_refinement_flags
_atom_site_disorder_assembly
_atom_site_disorder_group
Cu1 Cu 0.39968(2) 0.50420(2) 0.905299(19) 0.01827(8) Uani 1 1 d . . .
Cu2 Cu 0.28728(3) 0.13399(2) 0.54710(2) 0.02502(9) Uani 1 1 d . . .
Cu3 Cu 0.03834(2) 0.10329(2) 0.064503(19) 0.01857(8) Uani 1 1 d . . .
Cl1 Cl 0.55330(5) 0.46651(4) 0.92515(4) 0.02268(14) Uani 1 1 d . . .
Cl2 Cl 0.45902(6) 0.62984(4) 0.85827(4) 0.02974(16) Uani 1 1 d . . .
Cl3 Cl 0.40692(7) 0.09462(6) 0.64955(5) 0.0441(2) Uani 1 1 d . . .
Cl4 Cl 0.01186(5) -0.03650(4) 0.09596(4) 0.02263(14) Uani 1 1 d . . .
Cl5 Cl -0.10177(5) 0.12355(5) 0.09995(4) 0.02656(15) Uani 1 1 d . . .
N1 N 0.12197(17) 0.51433(14) 0.52648(14) 0.0204(4) Uani 1 1 d . . .
H1N H 0.1317 0.5666 0.5540 0.050 Uiso 1 1 d . . .
N2 N 0.19812(19) 0.46888(15) 0.33172(14) 0.0248(5) Uani 1 1 d . . .
H2N H 0.1623 0.4833 0.2878 0.050 Uiso 1 1 d . . .
N3 N 0.19467(16) 0.41876(13) 0.78936(13) 0.0176(4) Uani 1 1 d . . .
N4 N 0.12776(17) 0.23077(14) 0.55355(13) 0.0200(4) Uani 1 1 d . . .
N5 N 0.37188(18) 0.26825(15) 0.43538(14) 0.0236(5) Uani 1 1 d . . .
N6 N 0.21288(17) 0.25116(13) 0.14997(13) 0.0187(4) Uani 1 1 d . . .
C1 C 0.1087(2) 0.50496(18) 0.43561(16) 0.0228(5) Uani 1 1 d . . .
H1A H 0.0772 0.5500 0.4097 0.027 Uiso 1 1 calc R . .
H1B H 0.0621 0.4489 0.4114 0.027 Uiso 1 1 calc R . .
C2 C 0.2114(2) 0.51160(18) 0.41481(17) 0.0234(6) Uani 1 1 d . . .
H2A H 0.2463 0.5725 0.4166 0.028 Uiso 1 1 calc R . .
H2B H 0.2553 0.4855 0.4580 0.028 Uiso 1 1 calc R . .
C11 C 0.13226(19) 0.45008(16) 0.57381(16) 0.0179(5) Uani 1 1 d . . .
N21 N 0.14997(16) 0.46771(13) 0.65811(13) 0.0186(4) Uani 1 1 d . . .
C31 C 0.16738(18) 0.40330(16) 0.70163(15) 0.0168(5) Uani 1 1 d . . .
N41 N 0.16565(16) 0.32490(14) 0.67131(13) 0.0187(4) Uani 1 1 d . . .
C51 C 0.13877(19) 0.31415(16) 0.58694(16) 0.0178(5) Uani 1 1 d . . .
N61 N 0.12359(16) 0.37274(14) 0.53433(13) 0.0187(4) Uani 1 1 d . . .
C12 C 0.2308(2) 0.39888(16) 0.32031(16) 0.0199(5) Uani 1 1 d . . .
N22 N 0.28790(17) 0.37138(14) 0.38702(13) 0.0212(5) Uani 1 1 d . . .
C32 C 0.31644(19) 0.30146(17) 0.36827(16) 0.0200(5) Uani 1 1 d . . .
N42 N 0.29499(17) 0.25806(14) 0.29200(13) 0.0200(4) Uani 1 1 d . . .
C52 C 0.23980(19) 0.29336(16) 0.23148(16) 0.0189(5) Uani 1 1 d . . .
N62 N 0.20408(17) 0.36190(14) 0.23946(13) 0.0206(4) Uani 1 1 d . . .
C13 C 0.1829(2) 0.49343(16) 0.83000(16) 0.0195(5) Uani 1 1 d . . .
N23 N 0.26403(17) 0.53699(14) 0.88969(14) 0.0214(5) Uani 1 1 d . . .
C33 C 0.2553(2) 0.60726(19) 0.9322(2) 0.0314(7) Uani 1 1 d . . .
H33 H 0.3126 0.6391 0.9747 0.038 Uiso 1 1 calc R . .
C43 C 0.1653(3) 0.6341(2) 0.9154(2) 0.0379(8) Uani 1 1 d . . .
H43 H 0.1613 0.6839 0.9457 0.045 Uiso 1 1 calc R . .
C53 C 0.0817(2) 0.5875(2) 0.8544(2) 0.0346(7) Uani 1 1 d . . .
H53 H 0.0191 0.6046 0.8427 0.042 Uiso 1 1 calc R . .
C63 C 0.0894(2) 0.51579(19) 0.81040(18) 0.0254(6) Uani 1 1 d . . .
H63 H 0.0328 0.4827 0.7681 0.030 Uiso 1 1 calc R . .
C14 C 0.22725(19) 0.35573(16) 0.84152(15) 0.0165(5) Uani 1 1 d . . .
N24 N 0.32003(16) 0.38118(14) 0.89542(13) 0.0179(4) Uani 1 1 d . . .
C34 C 0.3542(2) 0.32422(18) 0.94546(16) 0.0221(5) Uani 1 1 d . . .
H34 H 0.4195 0.3415 0.9847 0.026 Uiso 1 1 calc R . .
C44 C 0.2980(2) 0.24202(17) 0.94168(17) 0.0230(5) Uani 1 1 d . . .
H44 H 0.3252 0.2027 0.9764 0.028 Uiso 1 1 calc R . .
C54 C 0.2013(2) 0.21676(17) 0.88685(16) 0.0224(5) Uani 1 1 d . . .
H54 H 0.1609 0.1603 0.8840 0.027 Uiso 1 1 calc R . .
C64 C 0.1644(2) 0.27535(17) 0.83610(16) 0.0204(5) Uani 1 1 d . . .
H64 H 0.0978 0.2605 0.7987 0.024 Uiso 1 1 calc R . .
C15 C 0.1127(2) 0.20472(16) 0.46693(16) 0.0211(5) Uani 1 1 d . . .
N25 N 0.16778(18) 0.15066(14) 0.45181(14) 0.0217(5) Uani 1 1 d . . .
C35 C 0.1490(2) 0.11570(18) 0.37182(17) 0.0271(6) Uani 1 1 d . . .
H35 H 0.1847 0.0747 0.3611 0.033 Uiso 1 1 calc R . .
C45 C 0.0804(2) 0.13683(19) 0.30530(18) 0.0290(6) Uani 1 1 d . . .
H45 H 0.0696 0.1116 0.2496 0.035 Uiso 1 1 calc R . .
C55 C 0.0271(3) 0.19563(19) 0.32109(18) 0.0316(7) Uani 1 1 d . . .
H55 H -0.0195 0.2123 0.2758 0.038 Uiso 1 1 calc R . .
C65 C 0.0420(2) 0.23008(18) 0.40312(18) 0.0271(6) Uani 1 1 d . . .
H65 H 0.0053 0.2697 0.4154 0.033 Uiso 1 1 calc R . .
C16 C 0.1197(2) 0.16505(17) 0.60954(16) 0.0235(6) Uani 1 1 d . . .
N26 N 0.1895(2) 0.11916(15) 0.62022(14) 0.0268(5) Uani 1 1 d . . .
C36 C 0.1834(3) 0.0575(2) 0.67397(19) 0.0359(7) Uani 1 1 d . . .
H36 H 0.2322 0.0240 0.6819 0.043 Uiso 1 1 calc R . .
C46 C 0.1094(3) 0.0416(2) 0.71737(19) 0.0385(8) Uani 1 1 d . . .
H46 H 0.1087 -0.0005 0.7562 0.046 Uiso 1 1 calc R . .
C56 C 0.0362(3) 0.08793(19) 0.70350(19) 0.0335(7) Uani 1 1 d . . .
H56 H -0.0170 0.0769 0.7313 0.040 Uiso 1 1 calc R . .
C66 C 0.0408(2) 0.15076(18) 0.64854(18) 0.0284(6) Uani 1 1 d . . .
H66 H -0.0091 0.1833 0.6379 0.034 Uiso 1 1 calc R . .
C17 C 0.4055(2) 0.31231(19) 0.51882(16) 0.0236(6) Uani 1 1 d . . .
N27 N 0.36780(18) 0.27267(15) 0.57763(14) 0.0236(5) Uani 1 1 d . . .
C37 C 0.4020(2) 0.3103(2) 0.65750(17) 0.0282(6) Uani 1 1 d . . .
H37 H 0.3762 0.2821 0.7002 0.034 Uiso 1 1 calc R . .
C47 C 0.4722(2) 0.3875(2) 0.68020(18) 0.0325(7) Uani 1 1 d . . .
H47 H 0.4938 0.4125 0.7370 0.039 Uiso 1 1 calc R . .
C57 C 0.5113(2) 0.4283(2) 0.6173(2) 0.0363(7) Uani 1 1 d . . .
H57 H 0.5604 0.4815 0.6309 0.044 Uiso 1 1 calc R . .
C67 C 0.4775(2) 0.3901(2) 0.53530(18) 0.0309(7) Uani 1 1 d . . .
H67 H 0.5028 0.4162 0.4914 0.037 Uiso 1 1 calc R . .
C18 C 0.4042(2) 0.1920(2) 0.42223(17) 0.0292(7) Uani 1 1 d . . .
N28 N 0.3713(2) 0.12712(17) 0.46265(15) 0.0313(6) Uani 1 1 d . . .
C38 C 0.4005(3) 0.0538(2) 0.4512(2) 0.0455(9) Uani 1 1 d . . .
H38 H 0.3783 0.0068 0.4806 0.055 Uiso 1 1 calc R . .
C48 C 0.4614(4) 0.0457(3) 0.3983(2) 0.0612(13) Uani 1 1 d . . .
H48 H 0.4794 -0.0067 0.3902 0.073 Uiso 1 1 calc R . .
C58 C 0.4958(3) 0.1143(3) 0.3574(2) 0.0572(12) Uani 1 1 d . . .
H58 H 0.5382 0.1098 0.3209 0.069 Uiso 1 1 calc R . .
C68 C 0.4683(3) 0.1902(3) 0.3696(2) 0.0428(9) Uani 1 1 d . . .
H68 H 0.4923 0.2390 0.3430 0.051 Uiso 1 1 calc R . .
C19 C 0.1502(2) 0.28208(17) 0.08132(15) 0.0192(5) Uani 1 1 d . . .
N29 N 0.06697(17) 0.22474(14) 0.03584(13) 0.0202(4) Uani 1 1 d . . .
C39 C 0.0037(2) 0.25140(19) -0.02806(17) 0.0254(6) Uani 1 1 d . . .
H39 H -0.0544 0.2109 -0.0618 0.031 Uiso 1 1 calc R . .
C49 C 0.0196(2) 0.33480(19) -0.04647(18) 0.0279(6) Uani 1 1 d . . .
H49 H -0.0283 0.3524 -0.0899 0.033 Uiso 1 1 calc R . .
C59 C 0.1075(2) 0.39264(19) -0.00004(18) 0.0286(6) Uani 1 1 d . . .
H59 H 0.1211 0.4505 -0.0122 0.034 Uiso 1 1 calc R . .
C69 C 0.1751(2) 0.36619(17) 0.06370(16) 0.0234(6) Uani 1 1 d . . .
H69 H 0.2369 0.4045 0.0947 0.028 Uiso 1 1 calc R . .
C110 C 0.2568(2) 0.18328(16) 0.13151(15) 0.0186(5) Uani 1 1 d . . .
N210 N 0.19117(16) 0.11385(14) 0.08506(13) 0.0188(4) Uani 1 1 d . . .
C310 C 0.2301(2) 0.05181(17) 0.05764(17) 0.0237(6) Uani 1 1 d . . .
H310 H 0.1845 0.0034 0.0229 0.028 Uiso 1 1 calc R . .
C410 C 0.3328(2) 0.05620(18) 0.07810(18) 0.0254(6) Uani 1 1 d . . .
H410 H 0.3578 0.0118 0.0576 0.030 Uiso 1 1 calc R . .
C510 C 0.4000(2) 0.12673(19) 0.12943(17) 0.0251(6) Uani 1 1 d . . .
H510 H 0.4712 0.1301 0.1459 0.030 Uiso 1 1 calc R . .
C610 C 0.3620(2) 0.19178(18) 0.15620(16) 0.0221(5) Uani 1 1 d . . .
H610 H 0.4064 0.2409 0.1905 0.026 Uiso 1 1 calc R . .
Cl6 Cl 0.09500(9) 0.70954(10) 0.28414(10) 0.1035(6) Uani 1 1 d . . .
O111 O 0.3533(2) 0.8175(2) 0.0081(2) 0.0640(8) Uani 1 1 d . . .
C211 C 0.3112(3) 0.8140(3) 0.0781(3) 0.0572(11) Uani 1 1 d . . .
H21A H 0.2649 0.7572 0.0763 0.069 Uiso 1 1 calc R . .
H21B H 0.2716 0.8577 0.0776 0.069 Uiso 1 1 calc R . .
C311 C 0.3984(3) 0.8302(3) 0.1562(3) 0.0565(10) Uani 1 1 d . . .
H31A H 0.4287 0.8920 0.1721 0.068 Uiso 1 1 calc R . .
H31B H 0.3770 0.8038 0.2044 0.068 Uiso 1 1 calc R . .
C411 C 0.4703(4) 0.7872(3) 0.1271(3) 0.0601(11) Uani 1 1 d . . .
H41A H 0.4503 0.7247 0.1289 0.072 Uiso 1 1 calc R . .
H41B H 0.5414 0.8096 0.1618 0.072 Uiso 1 1 calc R . .
C511 C 0.4584(3) 0.8103(3) 0.0365(3) 0.0596(11) Uani 1 1 d . . .
H51A H 0.5068 0.8650 0.0347 0.072 Uiso 1 1 calc R . .
H51B H 0.4707 0.7652 0.0008 0.072 Uiso 1 1 calc R . .
O112 O 0.14992(17) 0.56792(14) 0.19222(14) 0.0340(5) Uani 1 1 d . . .
H1O H 0.1260 0.6082 0.2075 0.050 Uiso 1 1 d . . .
C212 C 0.2482(3) 0.5933(2) 0.1793(2) 0.0422(8) Uani 1 1 d . . .
H1M H 0.2925 0.6350 0.2256 0.063 Uiso 1 1 d . . .
H2M H 0.2438 0.6189 0.1257 0.063 Uiso 1 1 d . . .
H3M H 0.2767 0.5433 0.1770 0.063 Uiso 1 1 d . . .
O113 O 0.51802(17) 0.38939(18) 0.32546(15) 0.0489(7) Uani 1 1 d . . .
H2O H 0.5176 0.3958 0.2645 0.050 Uiso 1 1 d . . .
C213 C 0.6240(3) 0.4173(3) 0.3687(2) 0.0494(10) Uani 1 1 d . . .
H4M H 0.6386 0.4767 0.3935 0.074 Uiso 1 1 d . . .
H5M H 0.6653 0.4142 0.3291 0.074 Uiso 1 1 d . . .
H6M H 0.6406 0.3811 0.4141 0.074 Uiso 1 1 d . . .
O114 O 0.2052(3) 0.9189(3) 0.3192(2) 0.0789(10) Uani 1 1 d . . .
H3O H 0.1892 0.8652 0.3176 0.050 Uiso 1 1 d . . .
C214 C 0.2441(4) 0.9429(5) 0.2506(3) 0.0867(18) Uani 1 1 d . . .
H7M H 0.2475 1.0027 0.2443 0.130 Uiso 1 1 d . . .
H8M H 0.2031 0.9072 0.1996 0.130 Uiso 1 1 d . . .
H9M H 0.3153 0.9343 0.2626 0.130 Uiso 1 1 d . . .
O115 O 0.2025(5) 0.9726(3) 0.4831(3) 0.134(2) Uani 1 1 d . . .
H4O H 0.1821 0.9580 0.4303 0.050 Uiso 1 1 d . . .
C215 C 0.1916(6) 0.8977(4) 0.5280(4) 0.0936(19) Uani 1 1 d . . .
H10M H 0.2624 0.8889 0.5558 0.140 Uiso 1 1 d . . .
H11M H 0.1579 0.8446 0.4871 0.140 Uiso 1 1 d . . .
H12M H 0.1557 0.8991 0.5697 0.140 Uiso 1 1 d . . .
O116 O 0.2695(4) 0.7315(3) 0.4387(3) 0.1262(19) Uani 1 1 d . . .
H5O H 0.2165 0.7459 0.4077 0.050 Uiso 1 1 d . . .
C216 C 0.3575(4) 0.7764(3) 0.4121(3) 0.0687(14) Uani 1 1 d . . .
H13M H 0.3388 0.8183 0.3746 0.103 Uiso 1 1 d . . .
H14M H 0.3807 0.7339 0.3833 0.103 Uiso 1 1 d . . .
H15M H 0.4103 0.8039 0.4627 0.103 Uiso 1 1 d . . .

loop_
_atom_site_aniso_label
_atom_site_aniso_U_11
_atom_site_aniso_U_22
_atom_site_aniso_U_33
_atom_site_aniso_U_23
_atom_site_aniso_U_13
_atom_site_aniso_U_12
Cu1 0.01494(16) 0.02077(16) 0.01572(16) -0.00310(12) 0.00326(12) -0.00081(12)
Cu2 0.0340(2) 0.02587(18) 0.01691(17) 0.00034(13) 0.00399(14) 0.01408(15)
Cu3 0.01633(16) 0.02323(17) 0.01309(16) -0.00089(12) 0.00334(12) -0.00035(12)
Cl1 0.0164(3) 0.0317(3) 0.0180(3) -0.0056(2) 0.0058(2) 0.0019(2)
Cl2 0.0304(4) 0.0287(3) 0.0237(3) 0.0042(3) 0.0051(3) -0.0038(3)
Cl3 0.0581(5) 0.0642(6) 0.0205(4) 0.0022(3) 0.0037(3) 0.0439(5)
Cl4 0.0245(3) 0.0254(3) 0.0140(3) 0.0022(2) 0.0042(2) -0.0011(2)
Cl5 0.0209(3) 0.0358(4) 0.0216(3) -0.0042(3) 0.0082(3) 0.0024(3)
N1 0.0243(12) 0.0226(11) 0.0161(11) 0.0023(8) 0.0065(9) 0.0083(9)
N2 0.0319(13) 0.0291(12) 0.0128(10) 0.0001(9) 0.0046(9) 0.0081(10)
N3 0.0182(10) 0.0198(10) 0.0119(10) -0.0034(8) 0.0002(8) 0.0037(8)
N4 0.0269(12) 0.0193(11) 0.0140(10) -0.0012(8) 0.0065(9) 0.0052(9)
N5 0.0226(11) 0.0348(13) 0.0125(10) -0.0049(9) 0.0016(9) 0.0093(10)
N6 0.0221(11) 0.0201(11) 0.0111(10) -0.0015(8) 0.0028(8) 0.0016(9)
C1 0.0243(14) 0.0285(14) 0.0148(12) 0.0048(10) 0.0028(10) 0.0068(11)
C2 0.0277(14) 0.0246(13) 0.0165(13) -0.0046(10) 0.0067(11) 0.0038(11)
C11 0.0143(12) 0.0233(13) 0.0161(12) -0.0001(10) 0.0045(10) 0.0043(10)
N21 0.0191(11) 0.0208(11) 0.0161(10) 0.0001(8) 0.0044(9) 0.0056(9)
C31 0.0119(11) 0.0235(12) 0.0136(12) -0.0013(9) 0.0034(9) 0.0018(9)
N41 0.0197(11) 0.0217(11) 0.0142(10) -0.0004(8) 0.0036(8) 0.0052(9)
C51 0.0165(12) 0.0212(12) 0.0153(12) -0.0021(9) 0.0039(10) 0.0049(10)
N61 0.0196(11) 0.0225(11) 0.0140(10) -0.0007(8) 0.0048(8) 0.0049(9)
C12 0.0209(13) 0.0223(13) 0.0151(12) -0.0003(10) 0.0071(10) 0.0000(10)
N22 0.0200(11) 0.0280(12) 0.0135(10) -0.0020(9) 0.0041(9) 0.0024(9)
C32 0.0165(12) 0.0295(14) 0.0132(12) 0.0000(10) 0.0053(10) 0.0025(10)
N42 0.0196(11) 0.0262(11) 0.0120(10) -0.0019(8) 0.0031(8) 0.0027(9)
C52 0.0177(12) 0.0224(13) 0.0141(12) -0.0005(10) 0.0060(10) -0.0018(10)
N62 0.0232(11) 0.0233(11) 0.0131(10) -0.0010(8) 0.0044(9) 0.0020(9)
C13 0.0210(13) 0.0223(13) 0.0137(12) -0.0030(10) 0.0057(10) 0.0018(10)
N23 0.0193(11) 0.0227(11) 0.0210(11) -0.0045(9) 0.0054(9) 0.0036(9)
C33 0.0278(15) 0.0298(15) 0.0320(16) -0.0134(12) 0.0051(13) 0.0034(12)
C43 0.0354(17) 0.0355(17) 0.0416(19) -0.0160(14) 0.0081(15) 0.0115(14)
C53 0.0293(16) 0.0424(18) 0.0350(17) -0.0050(14) 0.0082(13) 0.0164(14)
C63 0.0220(14) 0.0325(15) 0.0209(13) -0.0023(11) 0.0051(11) 0.0062(11)
C14 0.0175(12) 0.0208(12) 0.0110(11) -0.0005(9) 0.0045(9) 0.0037(10)
N24 0.0151(10) 0.0221(11) 0.0142(10) -0.0016(8) 0.0037(8) 0.0005(8)
C34 0.0188(13) 0.0301(14) 0.0141(12) -0.0004(10) 0.0007(10) 0.0039(11)
C44 0.0283(14) 0.0244(13) 0.0165(13) 0.0041(10) 0.0062(11) 0.0062(11)
C54 0.0271(14) 0.0232(13) 0.0148(12) 0.0007(10) 0.0077(11) -0.0005(11)
C64 0.0180(12) 0.0260(13) 0.0135(12) -0.0038(10) 0.0030(10) -0.0001(10)
C15 0.0258(14) 0.0196(12) 0.0149(12) -0.0021(9) 0.0045(10) 0.0012(10)
N25 0.0262(12) 0.0224(11) 0.0148(11) -0.0033(8) 0.0037(9) 0.0050(9)
C35 0.0292(15) 0.0287(15) 0.0201(14) -0.0085(11) 0.0076(12) 0.0009(12)
C45 0.0353(16) 0.0296(15) 0.0153(13) -0.0058(11) 0.0044(12) -0.0022(12)
C55 0.0407(18) 0.0285(15) 0.0164(13) -0.0007(11) -0.0028(12) 0.0016(13)
C65 0.0322(15) 0.0235(14) 0.0208(14) -0.0038(11) 0.0003(12) 0.0052(12)
C16 0.0339(15) 0.0183(13) 0.0147(12) -0.0030(10) 0.0035(11) 0.0030(11)
N26 0.0389(14) 0.0239(12) 0.0164(11) 0.0002(9) 0.0064(10) 0.0067(10)
C36 0.055(2) 0.0284(15) 0.0240(15) 0.0044(12) 0.0068(14) 0.0127(14)
C46 0.058(2) 0.0301(16) 0.0201(15) 0.0044(12) 0.0088(15) -0.0026(15)
C56 0.0423(18) 0.0287(15) 0.0234(15) -0.0020(12) 0.0115(13) -0.0062(13)
C66 0.0348(16) 0.0257(14) 0.0213(14) -0.0048(11) 0.0083(12) 0.0010(12)
C17 0.0195(13) 0.0386(16) 0.0122(12) -0.0039(11) 0.0002(10) 0.0117(12)
N27 0.0219(11) 0.0330(13) 0.0155(11) -0.0023(9) 0.0015(9) 0.0099(10)
C37 0.0288(15) 0.0413(17) 0.0150(13) -0.0022(11) 0.0049(11) 0.0114(13)
C47 0.0295(16) 0.0465(18) 0.0163(14) -0.0062(12) 0.0001(12) 0.0067(14)
C57 0.0276(16) 0.0442(19) 0.0282(16) -0.0082(14) 0.0010(13) -0.0005(14)
C67 0.0245(15) 0.0465(18) 0.0185(14) 0.0005(12) 0.0043(11) 0.0040(13)
C18 0.0265(15) 0.0463(18) 0.0148(13) -0.0084(12) -0.0036(11) 0.0206(13)
N28 0.0388(15) 0.0415(15) 0.0162(11) -0.0040(10) -0.0015(10) 0.0254(12)
C38 0.066(2) 0.054(2) 0.0220(15) -0.0068(14) -0.0022(15) 0.044(2)
C48 0.091(3) 0.087(3) 0.0227(17) -0.0062(19) 0.0015(19) 0.073(3)
C58 0.057(2) 0.108(4) 0.0232(17) -0.005(2) 0.0058(16) 0.061(3)
C68 0.0332(17) 0.079(3) 0.0211(15) -0.0048(15) 0.0013(13) 0.0306(18)
C19 0.0212(13) 0.0245(13) 0.0119(11) -0.0003(9) 0.0052(10) 0.0048(10)
N29 0.0200(11) 0.0257(11) 0.0134(10) 0.0000(8) 0.0040(9) 0.0034(9)
C39 0.0228(14) 0.0373(16) 0.0156(13) -0.0005(11) 0.0051(11) 0.0063(12)
C49 0.0329(16) 0.0373(16) 0.0182(13) 0.0053(11) 0.0078(12) 0.0165(13)
C59 0.0428(17) 0.0279(15) 0.0202(14) 0.0062(11) 0.0141(13) 0.0119(13)
C69 0.0307(15) 0.0252(14) 0.0138(12) -0.0006(10) 0.0080(11) 0.0043(11)
C110 0.0205(13) 0.0219(13) 0.0118(11) 0.0013(9) 0.0057(10) 0.0002(10)
N210 0.0190(11) 0.0209(11) 0.0139(10) 0.0005(8) 0.0038(8) 0.0005(8)
C310 0.0248(14) 0.0231(13) 0.0208(13) -0.0004(10) 0.0052(11) 0.0022(11)
C410 0.0276(14) 0.0271(14) 0.0226(14) 0.0018(11) 0.0078(11) 0.0077(11)
C510 0.0196(13) 0.0368(16) 0.0190(13) 0.0053(11) 0.0062(11) 0.0054(11)
C610 0.0182(13) 0.0288(14) 0.0150(12) -0.0005(10) 0.0037(10) -0.0013(11)
Cl6 0.0430(6) 0.1279(12) 0.1162(11) -0.0877(10) -0.0319(6) 0.0477(7)
O111 0.0584(19) 0.079(2) 0.0556(18) 0.0083(16) 0.0102(15) 0.0228(16)
C211 0.050(2) 0.070(3) 0.046(2) -0.008(2) 0.0104(19) 0.005(2)
C311 0.058(3) 0.062(3) 0.047(2) -0.0018(19) 0.009(2) 0.015(2)
C411 0.069(3) 0.064(3) 0.043(2) -0.0085(19) -0.004(2) 0.031(2)
C511 0.049(2) 0.076(3) 0.052(2) -0.005(2) 0.010(2) 0.018(2)
O112 0.0326(12) 0.0359(12) 0.0377(12) 0.0099(10) 0.0128(10) 0.0121(9)
C212 0.045(2) 0.0394(18) 0.044(2) 0.0056(15) 0.0203(17) 0.0041(15)
O113 0.0245(12) 0.0778(19) 0.0339(13) -0.0112(12) 0.0102(10) -0.0087(12)
C213 0.0245(17) 0.075(3) 0.040(2) -0.0157(18) 0.0071(15) -0.0007(17)
O114 0.093(3) 0.104(3) 0.0535(19) 0.0027(18) 0.0247(18) 0.046(2)
C214 0.065(3) 0.165(6) 0.039(2) 0.015(3) 0.015(2) 0.044(4)
O115 0.226(6) 0.089(3) 0.085(3) 0.007(3) 0.042(4) 0.033(4)
C215 0.136(6) 0.070(3) 0.074(4) 0.012(3) 0.031(4) 0.019(4)
O116 0.130(4) 0.093(3) 0.126(4) -0.014(3) -0.036(3) 0.046(3)
C216 0.043(2) 0.074(3) 0.068(3) -0.015(2) -0.023(2) 0.018(2)

loop_
_atom_type_symbol
_atom_type_description
_atom_type_scat_dispersion_real
_atom_type_scat_dispersion_imag
_atom_type_scat_source
C C 0.0033 0.0016 'International Tables Vol C Tables 4.2.6.8 and 6.1.1.4'
H H 0.0000 0.0000 'International Tables Vol C Tables 4.2.6.8 and 6.1.1.4'
Cl Cl 0.1484 0.1585 'International Tables Vol C Tables 4.2.6.8 and 6.1.1.4'
Cu Cu 0.3201 1.2651 'International Tables Vol C Tables 4.2.6.8 and 6.1.1.4'
N N 0.0061 0.0033 'International Tables Vol C Tables 4.2.6.8 and 6.1.1.4'
O O 0.0106 0.0060 'International Tables Vol C Tables 4.2.6.8 and 6.1.1.4'

loop_
_geom_angle_atom_site_label_1
_geom_angle_atom_site_label_2
_geom_angle_atom_site_label_3
_geom_angle
_geom_angle_site_symmetry_1
_geom_angle_site_symmetry_3
_geom_angle_publ_flag
N24 Cu1 N23 87.18(9) . . ?
N24 Cu1 Cl2 156.13(6) . . ?
N23 Cu1 Cl2 87.35(7) . . ?
N24 Cu1 Cl1 92.54(6) . . ?
N23 Cu1 Cl1 179.08(7) . . ?
Cl2 Cu1 Cl1 93.25(3) . . ?
N24 Cu1 Cl1 97.44(6) . 2_667 ?
N23 Cu1 Cl1 93.03(6) . 2_667 ?
Cl2 Cu1 Cl1 106.04(3) . 2_667 ?
Cl1 Cu1 Cl1 86.13(2) . 2_667 ?
N26 Cu2 N28 169.36(10) . . ?
N26 Cu2 N25 86.43(10) . . ?
N28 Cu2 N25 90.43(9) . . ?
N26 Cu2 N27 102.45(9) . . ?
N28 Cu2 N27 87.98(10) . . ?
N25 Cu2 N27 96.25(9) . . ?
N26 Cu2 Cl3 91.10(8) . . ?
N28 Cu2 Cl3 90.53(7) . . ?
N25 Cu2 Cl3 171.46(7) . . ?
N27 Cu2 Cl3 92.27(6) . . ?
N29 Cu3 N210 86.44(9) . . ?
N29 Cu3 Cl5 88.62(7) . . ?
N210 Cu3 Cl5 154.11(6) . . ?
N29 Cu3 Cl4 177.54(7) . . ?
N210 Cu3 Cl4 91.30(6) . . ?
Cl5 Cu3 Cl4 93.84(3) . . ?
N29 Cu3 Cl4 94.24(6) . 2 ?
N210 Cu3 Cl4 95.74(6) . 2 ?
Cl5 Cu3 Cl4 109.97(3) . 2 ?
Cl4 Cu3 Cl4 85.01(2) . 2 ?
Cu1 Cl1 Cu1 93.88(2) . 2_667 ?
Cu3 Cl4 Cu3 94.99(2) . 2 ?
C11 N1 C1 122.2(2) . . ?
C11 N1 H1N 117.1 . . ?
C1 N1 H1N 120.2 . . ?
C12 N2 C2 123.0(2) . . ?
C12 N2 H2N 115.2 . . ?
C2 N2 H2N 121.4 . . ?
C31 N3 C13 121.4(2) . . ?
C31 N3 C14 120.6(2) . . ?
C13 N3 C14 117.8(2) . . ?
C51 N4 C15 125.0(2) . . ?
C51 N4 C16 117.3(2) . . ?
C15 N4 C16 117.3(2) . . ?
C32 N5 C18 120.6(2) . . ?
C32 N5 C17 121.3(2) . . ?
C18 N5 C17 117.9(2) . . ?
C52 N6 C19 120.2(2) . . ?
C52 N6 C110 121.2(2) . . ?
C19 N6 C110 118.2(2) . . ?
N1 C1 C2 110.9(2) . . ?
N1 C1 H1A 109.5 . . ?
C2 C1 H1A 109.5 . . ?
N1 C1 H1B 109.5 . . ?
C2 C1 H1B 109.5 . . ?
H1A C1 H1B 108.0 . . ?
N2 C2 C1 111.5(2) . . ?
N2 C2 H2A 109.3 . . ?
C1 C2 H2A 109.3 . . ?
N2 C2 H2B 109.3 . . ?
C1 C2 H2B 109.3 . . ?
H2A C2 H2B 108.0 . . ?
N1 C11 N21 116.8(2) . . ?
N1 C11 N61 118.0(2) . . ?
N21 C11 N61 125.1(2) . . ?
C31 N21 C11 113.6(2) . . ?
N21 C31 N41 127.4(2) . . ?
N21 C31 N3 117.0(2) . . ?
N41 C31 N3 115.5(2) . . ?
C51 N41 C31 112.6(2) . . ?
N61 C51 N41 127.4(2) . . ?
N61 C51 N4 118.7(2) . . ?
N41 C51 N4 113.8(2) . . ?
C51 N61 C11 113.4(2) . . ?
N2 C12 N22 119.0(2) . . ?
N2 C12 N62 115.9(2) . . ?
N22 C12 N62 125.1(2) . . ?
C32 N22 C12 113.8(2) . . ?
N22 C32 N42 127.4(2) . . ?
N22 C32 N5 116.2(2) . . ?
N42 C32 N5 116.3(2) . . ?
C52 N42 C32 112.4(2) . . ?
N62 C52 N42 127.9(2) . . ?
N62 C52 N6 116.1(2) . . ?
N42 C52 N6 116.0(2) . . ?
C52 N62 C12 113.4(2) . . ?
N23 C13 C63 123.2(2) . . ?
N23 C13 N3 115.9(2) . . ?
C63 C13 N3 120.8(2) . . ?
C13 N23 C33 118.0(2) . . ?
C13 N23 Cu1 119.45(17) . . ?
C33 N23 Cu1 122.18(19) . . ?
N23 C33 C43 122.0(3) . . ?
N23 C33 H33 119.0 . . ?
C43 C33 H33 119.0 . . ?
C53 C43 C33 119.1(3) . . ?
C53 C43 H43 120.4 . . ?
C33 C43 H43 120.4 . . ?
C43 C53 C63 119.6(3) . . ?
C43 C53 H53 120.2 . . ?
C63 C53 H53 120.2 . . ?
C53 C63 C13 118.0(3) . . ?
C53 C63 H63 121.0 . . ?
C13 C63 H63 121.0 . . ?
N24 C14 C64 123.5(2) . . ?
N24 C14 N3 115.6(2) . . ?
C64 C14 N3 120.9(2) . . ?
C14 N24 C34 117.8(2) . . ?
C14 N24 Cu1 119.81(17) . . ?
C34 N24 Cu1 122.23(18) . . ?
N24 C34 C44 122.2(2) . . ?
N24 C34 H34 118.9 . . ?
C44 C34 H34 118.9 . . ?
C34 C44 C54 119.5(3) . . ?
C34 C44 H44 120.3 . . ?
C54 C44 H44 120.3 . . ?
C44 C54 C64 118.8(2) . . ?
C44 C54 H54 120.6 . . ?
C64 C54 H54 120.6 . . ?
C14 C64 C54 118.1(2) . . ?
C14 C64 H64 121.0 . . ?
C54 C64 H64 121.0 . . ?
N25 C15 C65 122.9(2) . . ?
N25 C15 N4 114.8(2) . . ?
C65 C15 N4 122.3(2) . . ?
C15 N25 C35 118.0(2) . . ?
C15 N25 Cu2 119.43(17) . . ?
C35 N25 Cu2 122.21(19) . . ?
N25 C35 C45 122.8(3) . . ?
N25 C35 H35 118.6 . . ?
C45 C35 H35 118.6 . . ?
C35 C45 C55 118.7(3) . . ?
C35 C45 H45 120.7 . . ?
C55 C45 H45 120.7 . . ?
C45 C55 C65 119.8(3) . . ?
C45 C55 H55 120.1 . . ?
C65 C55 H55 120.1 . . ?
C55 C65 C15 117.8(3) . . ?
C55 C65 H65 121.1 . . ?
C15 C65 H65 121.1 . . ?
N26 C16 C66 123.0(3) . . ?
N26 C16 N4 117.1(2) . . ?
C66 C16 N4 119.9(3) . . ?
C16 N26 C36 117.7(3) . . ?
C16 N26 Cu2 119.16(19) . . ?
C36 N26 Cu2 122.8(2) . . ?
N26 C36 C46 122.7(3) . . ?
N26 C36 H36 118.6 . . ?
C46 C36 H36 118.6 . . ?
C36 C46 C56 118.7(3) . . ?
C36 C46 H46 120.6 . . ?
C56 C46 H46 120.6 . . ?
C46 C56 C66 119.4(3) . . ?
C46 C56 H56 120.3 . . ?
C66 C56 H56 120.3 . . ?
C16 C66 C56 118.5(3) . . ?
C16 C66 H66 120.7 . . ?
C56 C66 H66 120.7 . . ?
N27 C17 C67 123.5(2) . . ?
N27 C17 N5 116.3(2) . . ?
C67 C17 N5 120.0(3) . . ?
C17 N27 C37 117.7(3) . . ?
C17 N27 Cu2 117.69(18) . . ?
C37 N27 Cu2 122.3(2) . . ?
N27 C37 C47 123.2(3) . . ?
N27 C37 H37 118.4 . . ?
C47 C37 H37 118.4 . . ?
C37 C47 C57 118.2(3) . . ?
C37 C47 H47 120.9 . . ?
C57 C47 H47 120.9 . . ?
C67 C57 C47 119.1(3) . . ?
C67 C57 H57 120.4 . . ?
C47 C57 H57 120.4 . . ?
C57 C67 C17 118.1(3) . . ?
C57 C67 H67 120.9 . . ?
C17 C67 H67 120.9 . . ?
N28 C18 C68 123.9(3) . . ?
N28 C18 N5 116.7(2) . . ?
C68 C18 N5 119.4(3) . . ?
C18 N28 C38 118.0(3) . . ?
C18 N28 Cu2 123.32(19) . . ?
C38 N28 Cu2 118.5(2) . . ?
N28 C38 C48 122.0(4) . . ?
N28 C38 H38 119.0 . . ?
C48 C38 H38 119.0 . . ?
C58 C48 C38 119.1(3) . . ?
C58 C48 H48 120.4 . . ?
C38 C48 H48 120.4 . . ?
C48 C58 C68 119.7(3) . . ?
C48 C58 H58 120.2 . . ?
C68 C58 H58 120.2 . . ?
C58 C68 C18 117.3(4) . . ?
C58 C68 H68 121.3 . . ?
C18 C68 H68 121.3 . . ?
N29 C19 C69 122.9(2) . . ?
N29 C19 N6 115.7(2) . . ?
C69 C19 N6 121.4(2) . . ?
C19 N29 C39 118.0(2) . . ?
C19 N29 Cu3 120.17(18) . . ?
C39 N29 Cu3 121.83(19) . . ?
N29 C39 C49 122.7(3) . . ?
N29 C39 H39 118.6 . . ?
C49 C39 H39 118.6 . . ?
C39 C49 C59 118.3(3) . . ?
C39 C49 H49 120.8 . . ?
C59 C49 H49 120.8 . . ?
C69 C59 C49 119.9(3) . . ?
C69 C59 H59 120.0 . . ?
C49 C59 H59 120.0 . . ?
C59 C69 C19 118.0(3) . . ?
C59 C69 H69 121.0 . . ?
C19 C69 H69 121.0 . . ?
N210 C110 C610 122.8(2) . . ?
N210 C110 N6 115.8(2) . . ?
C610 C110 N6 121.3(2) . . ?
C110 N210 C310 118.1(2) . . ?
C110 N210 Cu3 118.91(17) . . ?
C310 N210 Cu3 122.91(18) . . ?
N210 C310 C410 122.5(3) . . ?
N210 C310 H310 118.8 . . ?
C410 C310 H310 118.8 . . ?
C310 C410 C510 119.0(3) . . ?
C310 C410 H410 120.5 . . ?
C510 C410 H410 120.5 . . ?
C610 C510 C410 119.4(3) . . ?
C610 C510 H510 120.3 . . ?
C410 C510 H510 120.3 . . ?
C510 C610 C110 118.2(2) . . ?
C510 C610 H610 120.9 . . ?
C110 C610 H610 120.9 . . ?
C211 O111 C511 108.5(3) . . ?
O111 C211 C311 107.3(3) . . ?
O111 C211 H21A 110.2 . . ?
C311 C211 H21A 110.2 . . ?
O111 C211 H21B 110.2 . . ?
C311 C211 H21B 110.2 . . ?
H21A C211 H21B 108.5 . . ?
C411 C311 C211 100.7(3) . . ?
C411 C311 H31A 111.6 . . ?
C211 C311 H31A 111.6 . . ?
C411 C311 H31B 111.6 . . ?
C211 C311 H31B 111.6 . . ?
H31A C311 H31B 109.4 . . ?
C311 C411 C511 102.4(3) . . ?
C311 C411 H41A 111.3 . . ?
C511 C411 H41A 111.3 . . ?
C311 C411 H41B 111.3 . . ?
C511 C411 H41B 111.3 . . ?
H41A C411 H41B 109.2 . . ?
O111 C511 C411 104.8(3) . . ?
O111 C511 H51A 110.8 . . ?
C411 C511 H51A 110.8 . . ?
O111 C511 H51B 110.8 . . ?
C411 C511 H51B 110.8 . . ?
H51A C511 H51B 108.9 . . ?
C212 O112 H1O 115.3 . . ?
O112 C212 H1M 109.7 . . ?
O112 C212 H2M 109.5 . . ?
H1M C212 H2M 109.5 . . ?
O112 C212 H3M 109.4 . . ?
H1M C212 H3M 109.5 . . ?
H2M C212 H3M 109.2 . . ?
C213 O113 H2O 103.1 . . ?
O113 C213 H4M 109.3 . . ?
O113 C213 H5M 109.8 . . ?
H4M C213 H5M 109.3 . . ?
O113 C213 H6M 109.7 . . ?
H4M C213 H6M 109.0 . . ?
H5M C213 H6M 109.8 . . ?
C214 O114 H3O 109.7 . . ?
O114 C214 H7M 110.1 . . ?
O114 C214 H8M 110.4 . . ?
H7M C214 H8M 111.5 . . ?
O114 C214 H9M 108.0 . . ?
H7M C214 H9M 108.4 . . ?
H8M C214 H9M 108.3 . . ?
C215 O115 H4O 109.6 . . ?
O115 C215 H10M 109.3 . . ?
O115 C215 H11M 110.5 . . ?
H10M C215 H11M 103.6 . . ?
O115 C215 H12M 114.4 . . ?
H10M C215 H12M 108.8 . . ?
H11M C215 H12M 109.6 . . ?
C216 O116 H5O 106.8 . . ?
O116 C216 H13M 110.0 . . ?
O116 C216 H14M 107.3 . . ?
H13M C216 H14M 110.8 . . ?
O116 C216 H15M 107.6 . . ?
H13M C216 H15M 110.7 . . ?
H14M C216 H15M 110.3 . . ?

loop_
_geom_bond_atom_site_label_1
_geom_bond_atom_site_label_2
_geom_bond_distance
_geom_bond_site_symmetry_2
_geom_bond_publ_flag
Cu1 N24 2.025(2) . ?
Cu1 N23 2.035(2) . ?
Cu1 Cl2 2.2541(7) . ?
Cu1 Cl1 2.3061(7) . ?
Cu1 Cl1 2.6950(7) 2_667 ?
Cu2 N26 2.008(2) . ?
Cu2 N28 2.037(3) . ?
Cu2 N25 2.060(2) . ?
Cu2 N27 2.244(2) . ?
Cu2 Cl3 2.2787(8) . ?
Cu3 N29 2.012(2) . ?
Cu3 N210 2.038(2) . ?
Cu3 Cl5 2.2557(7) . ?
Cu3 Cl4 2.3061(7) . ?
Cu3 Cl4 2.6703(7) 2 ?
Cl1 Cu1 2.6950(7) 2_667 ?
Cl4 Cu3 2.6703(7) 2 ?
N1 C11 1.333(3) . ?
N1 C1 1.455(3) . ?
N1 H1N 0.9089 . ?
N2 C12 1.335(4) . ?
N2 C2 1.456(3) . ?
N2 H2N 0.8435 . ?
N3 C31 1.394(3) . ?
N3 C13 1.419(3) . ?
N3 C14 1.436(3) . ?
N4 C51 1.397(3) . ?
N4 C15 1.418(3) . ?
N4 C16 1.435(3) . ?
N5 C32 1.383(3) . ?
N5 C18 1.432(4) . ?
N5 C17 1.436(3) . ?
N6 C52 1.402(3) . ?
N6 C19 1.428(3) . ?
N6 C110 1.429(3) . ?
C1 C2 1.532(4) . ?
C1 H1A 0.9900 . ?
C1 H1B 0.9900 . ?
C2 H2A 0.9900 . ?
C2 H2B 0.9900 . ?
C11 N21 1.352(3) . ?
C11 N61 1.353(3) . ?
N21 C31 1.319(3) . ?
C31 N41 1.337(3) . ?
N41 C51 1.336(3) . ?
C51 N61 1.324(3) . ?
C12 N22 1.341(3) . ?
C12 N62 1.361(3) . ?
N22 C32 1.330(3) . ?
C32 N42 1.343(3) . ?
N42 C52 1.330(3) . ?
C52 N62 1.328(3) . ?
C13 N23 1.333(3) . ?
C13 C63 1.394(4) . ?
N23 C33 1.355(4) . ?
C33 C43 1.385(4) . ?
C33 H33 0.9500 . ?
C43 C53 1.378(5) . ?
C43 H43 0.9500 . ?
C53 C63 1.382(4) . ?
C53 H53 0.9500 . ?
C63 H63 0.9500 . ?
C14 N24 1.338(3) . ?
C14 C64 1.379(4) . ?
N24 C34 1.347(3) . ?
C34 C44 1.372(4) . ?
C34 H34 0.9500 . ?
C44 C54 1.385(4) . ?
C44 H44 0.9500 . ?
C54 C64 1.388(4) . ?
C54 H54 0.9500 . ?
C64 H64 0.9500 . ?
C15 N25 1.340(3) . ?
C15 C65 1.394(4) . ?
N25 C35 1.349(3) . ?
C35 C45 1.373(4) . ?
C35 H35 0.9500 . ?
C45 C55 1.384(4) . ?
C45 H45 0.9500 . ?
C55 C65 1.386(4) . ?
C55 H55 0.9500 . ?
C65 H65 0.9500 . ?
C16 N26 1.334(4) . ?
C16 C66 1.383(4) . ?
N26 C36 1.358(4) . ?
C36 C46 1.376(5) . ?
C36 H36 0.9500 . ?
C46 C56 1.377(5) . ?
C46 H46 0.9500 . ?
C56 C66 1.385(4) . ?
C56 H56 0.9500 . ?
C66 H66 0.9500 . ?
C17 N27 1.328(4) . ?
C17 C67 1.389(4) . ?
N27 C37 1.348(3) . ?
C37 C47 1.373(5) . ?
C37 H37 0.9500 . ?
C47 C57 1.401(5) . ?
C47 H47 0.9500 . ?
C57 C67 1.382(4) . ?
C57 H57 0.9500 . ?
C67 H67 0.9500 . ?
C18 N28 1.317(4) . ?
C18 C68 1.391(4) . ?
N28 C38 1.358(4) . ?
C38 C48 1.377(6) . ?
C38 H38 0.9500 . ?
C48 C58 1.373(7) . ?
C48 H48 0.9500 . ?
C58 C68 1.387(5) . ?
C58 H58 0.9500 . ?
C68 H68 0.9500 . ?
C19 N29 1.340(3) . ?
C19 C69 1.386(4) . ?
N29 C39 1.347(4) . ?
C39 C49 1.374(4) . ?
C39 H39 0.9500 . ?
C49 C59 1.386(4) . ?
C49 H49 0.9500 . ?
C59 C69 1.377(4) . ?
C59 H59 0.9500 . ?
C69 H69 0.9500 . ?
C110 N210 1.343(3) . ?
C110 C610 1.393(4) . ?
N210 C310 1.355(3) . ?
C310 C410 1.372(4) . ?
C310 H310 0.9500 . ?
C410 C510 1.393(4) . ?
C410 H410 0.9500 . ?
C510 C610 1.383(4) . ?
C510 H510 0.9500 . ?
C610 H610 0.9500 . ?
O111 C211 1.412(5) . ?
O111 C511 1.455(5) . ?
C211 C311 1.499(6) . ?
C211 H21A 0.9900 . ?
C211 H21B 0.9900 . ?
C311 C411 1.497(6) . ?
C311 H31A 0.9900 . ?
C311 H31B 0.9900 . ?
C411 C511 1.525(6) . ?
C411 H41A 0.9900 . ?
C411 H41B 0.9900 . ?
C511 H51A 0.9900 . ?
C511 H51B 0.9900 . ?
O112 C212 1.408(4) . ?
O112 H1O 0.8517 . ?
C212 H1M 0.9773 . ?
C212 H2M 0.9817 . ?
C212 H3M 0.9821 . ?
O113 C213 1.429(4) . ?
O113 H2O 1.0088 . ?
C213 H4M 0.9858 . ?
C213 H5M 0.9761 . ?
C213 H6M 0.9798 . ?
O114 C214 1.395(6) . ?
O114 H3O 0.8455 . ?
C214 H7M 0.9675 . ?
C214 H8M 0.9688 . ?
C214 H9M 1.0055 . ?
O115 C215 1.440(7) . ?
O115 H4O 0.8487 . ?
C215 H10M 1.0228 . ?
C215 H11M 1.0131 . ?
C215 H12M 0.9457 . ?
O116 C216 1.451(8) . ?
O116 H5O 0.8715 . ?
C216 H13M 0.9692 . ?
C216 H14M 0.9751 . ?
C216 H15M 0.9758 . ?

loop_
_geom_torsion_atom_site_label_1
_geom_torsion_atom_site_label_2
_geom_torsion_atom_site_label_3
_geom_torsion_atom_site_label_4
_geom_torsion
_geom_torsion_site_symmetry_1
_geom_torsion_site_symmetry_2
_geom_torsion_site_symmetry_3
_geom_torsion_site_symmetry_4
_geom_torsion_publ_flag
N24 Cu1 Cl1 Cu1 -97.29(6) . . . 2_667 ?
Cl2 Cu1 Cl1 Cu1 105.88(3) . . . 2_667 ?
Cl1 Cu1 Cl1 Cu1 0.0 2_667 . . 2_667 ?
N210 Cu3 Cl4 Cu3 -95.65(6) . . . 2 ?
Cl5 Cu3 Cl4 Cu3 109.74(3) . . . 2 ?
Cl4 Cu3 Cl4 Cu3 0.0 2 . . 2 ?
C11 N1 C1 C2 -80.3(3) . . . . ?
C12 N2 C2 C1 -113.3(3) . . . . ?
N1 C1 C2 N2 156.2(2) . . . . ?
C1 N1 C11 N21 176.3(2) . . . . ?
C1 N1 C11 N61 -4.1(4) . . . . ?
N1 C11 N21 C31 -174.9(2) . . . . ?
N61 C11 N21 C31 5.6(4) . . . . ?
C11 N21 C31 N41 -2.5(4) . . . . ?
C11 N21 C31 N3 174.8(2) . . . . ?
C13 N3 C31 N21 13.3(3) . . . . ?
C14 N3 C31 N21 -172.2(2) . . . . ?
C13 N3 C31 N41 -169.1(2) . . . . ?
C14 N3 C31 N41 5.4(3) . . . . ?
N21 C31 N41 C51 -2.8(4) . . . . ?
N3 C31 N41 C51 179.9(2) . . . . ?
C31 N41 C51 N61 6.2(4) . . . . ?
C31 N41 C51 N4 -174.8(2) . . . . ?
C15 N4 C51 N61 7.6(4) . . . . ?
C16 N4 C51 N61 -165.0(2) . . . . ?
C15 N4 C51 N41 -171.5(2) . . . . ?
C16 N4 C51 N41 15.8(3) . . . . ?
N41 C51 N61 C11 -3.5(4) . . . . ?
N4 C51 N61 C11 177.4(2) . . . . ?
N1 C11 N61 C51 177.6(2) . . . . ?
N21 C11 N61 C51 -2.9(4) . . . . ?
C2 N2 C12 N22 -7.3(4) . . . . ?
C2 N2 C12 N62 174.0(2) . . . . ?
N2 C12 N22 C32 -179.8(2) . . . . ?
N62 C12 N22 C32 -1.2(4) . . . . ?
C12 N22 C32 N42 0.5(4) . . . . ?
C12 N22 C32 N5 -177.4(2) . . . . ?
C18 N5 C32 N22 178.5(2) . . . . ?
C17 N5 C32 N22 -6.4(4) . . . . ?
C18 N5 C32 N42 0.4(4) . . . . ?
C17 N5 C32 N42 175.5(2) . . . . ?
N22 C32 N42 C52 0.8(4) . . . . ?
N5 C32 N42 C52 178.7(2) . . . . ?
C32 N42 C52 N62 -1.8(4) . . . . ?
C32 N42 C52 N6 -179.1(2) . . . . ?
C19 N6 C52 N62 -0.2(3) . . . . ?
C110 N6 C52 N62 172.2(2) . . . . ?
C19 N6 C52 N42 177.4(2) . . . . ?
C110 N6 C52 N42 -10.2(3) . . . . ?
N42 C52 N62 C12 1.2(4) . . . . ?
N6 C52 N62 C12 178.6(2) . . . . ?
N2 C12 N62 C52 179.0(2) . . . . ?
N22 C12 N62 C52 0.4(4) . . . . ?
C31 N3 C13 N23 -130.7(2) . . . . ?
C14 N3 C13 N23 54.7(3) . . . . ?
C31 N3 C13 C63 52.5(3) . . . . ?
C14 N3 C13 C63 -122.1(3) . . . . ?
C63 C13 N23 C33 -1.2(4) . . . . ?
N3 C13 N23 C33 -177.9(2) . . . . ?
C63 C13 N23 Cu1 -174.6(2) . . . . ?
N3 C13 N23 Cu1 8.7(3) . . . . ?
N24 Cu1 N23 C13 -44.6(2) . . . . ?
Cl2 Cu1 N23 C13 112.2(2) . . . . ?
Cl1 Cu1 N23 C13 -141.9(2) 2_667 . . . ?
N24 Cu1 N23 C33 142.2(2) . . . . ?
Cl2 Cu1 N23 C33 -61.0(2) . . . . ?
Cl1 Cu1 N23 C33 44.9(2) 2_667 . . . ?
C13 N23 C33 C43 0.3(5) . . . . ?
Cu1 N23 C33 C43 173.5(3) . . . . ?
N23 C33 C43 C53 0.7(5) . . . . ?
C33 C43 C53 C63 -0.8(5) . . . . ?
C43 C53 C63 C13 0.0(5) . . . . ?
N23 C13 C63 C53 1.0(4) . . . . ?
N3 C13 C63 C53 177.6(3) . . . . ?
C31 N3 C14 N24 122.5(2) . . . . ?
C13 N3 C14 N24 -62.8(3) . . . . ?
C31 N3 C14 C64 -58.8(3) . . . . ?
C13 N3 C14 C64 115.9(3) . . . . ?
C64 C14 N24 C34 1.6(4) . . . . ?
N3 C14 N24 C34 -179.7(2) . . . . ?
C64 C14 N24 Cu1 -174.19(19) . . . . ?
N3 C14 N24 Cu1 4.5(3) . . . . ?
N23 Cu1 N24 C14 37.08(19) . . . . ?
Cl2 Cu1 N24 C14 -39.9(3) . . . . ?
Cl1 Cu1 N24 C14 -143.80(18) . . . . ?
Cl1 Cu1 N24 C14 129.77(17) 2_667 . . . ?
N23 Cu1 N24 C34 -138.5(2) . . . . ?
Cl2 Cu1 N24 C34 144.54(17) . . . . ?
Cl1 Cu1 N24 C34 40.61(19) . . . . ?
Cl1 Cu1 N24 C34 -45.8(2) 2_667 . . . ?
C14 N24 C34 C44 1.0(4) . . . . ?
Cu1 N24 C34 C44 176.7(2) . . . . ?
N24 C34 C44 C54 -2.2(4) . . . . ?
C34 C44 C54 C64 0.9(4) . . . . ?
N24 C14 C64 C54 -2.8(4) . . . . ?
N3 C14 C64 C54 178.6(2) . . . . ?
C44 C54 C64 C14 1.5(4) . . . . ?
C51 N4 C15 N25 136.8(3) . . . . ?
C16 N4 C15 N25 -50.6(3) . . . . ?
C51 N4 C15 C65 -46.4(4) . . . . ?
C16 N4 C15 C65 126.2(3) . . . . ?
C65 C15 N25 C35 -4.1(4) . . . . ?
N4 C15 N25 C35 172.7(2) . . . . ?
C65 C15 N25 Cu2 169.3(2) . . . . ?
N4 C15 N25 Cu2 -13.9(3) . . . . ?
N26 Cu2 N25 C15 48.4(2) . . . . ?
N28 Cu2 N25 C15 -141.7(2) . . . . ?
N27 Cu2 N25 C15 -53.7(2) . . . . ?
N26 Cu2 N25 C35 -138.5(2) . . . . ?
N28 Cu2 N25 C35 31.4(2) . . . . ?
N27 Cu2 N25 C35 119.4(2) . . . . ?
C15 N25 C35 C45 3.7(4) . . . . ?
Cu2 N25 C35 C45 -169.5(2) . . . . ?
N25 C35 C45 C55 -0.9(4) . . . . ?
C35 C45 C55 C65 -1.6(4) . . . . ?
C45 C55 C65 C15 1.2(4) . . . . ?
N25 C15 C65 C55 1.7(4) . . . . ?
N4 C15 C65 C55 -174.9(3) . . . . ?
C51 N4 C16 N26 -121.4(3) . . . . ?
C15 N4 C16 N26 65.3(3) . . . . ?
C51 N4 C16 C66 59.7(3) . . . . ?
C15 N4 C16 C66 -113.6(3) . . . . ?
C66 C16 N26 C36 -2.0(4) . . . . ?
N4 C16 N26 C36 179.1(2) . . . . ?
C66 C16 N26 Cu2 170.8(2) . . . . ?
N4 C16 N26 Cu2 -8.1(3) . . . . ?
N28 Cu2 N26 C16 -108.6(5) . . . . ?
N25 Cu2 N26 C16 -35.6(2) . . . . ?
N27 Cu2 N26 C16 60.0(2) . . . . ?
Cl3 Cu2 N26 C16 152.6(2) . . . . ?
N28 Cu2 N26 C36 63.8(6) . . . . ?
N25 Cu2 N26 C36 136.8(2) . . . . ?
N27 Cu2 N26 C36 -127.6(2) . . . . ?
Cl3 Cu2 N26 C36 -35.0(2) . . . . ?
C16 N26 C36 C46 -0.5(4) . . . . ?
Cu2 N26 C36 C46 -173.0(2) . . . . ?
N26 C36 C46 C56 2.4(5) . . . . ?
C36 C46 C56 C66 -2.0(5) . . . . ?
N26 C16 C66 C56 2.3(4) . . . . ?
N4 C16 C66 C56 -178.8(2) . . . . ?
C46 C56 C66 C16 -0.3(4) . . . . ?
C32 N5 C17 N27 116.8(3) . . . . ?
C18 N5 C17 N27 -68.0(3) . . . . ?
C32 N5 C17 C67 -66.3(4) . . . . ?
C18 N5 C17 C67 108.9(3) . . . . ?
C67 C17 N27 C37 -0.2(4) . . . . ?
N5 C17 N27 C37 176.6(2) . . . . ?
C67 C17 N27 Cu2 -163.5(2) . . . . ?
N5 C17 N27 Cu2 13.3(3) . . . . ?
N26 Cu2 N27 C17 -152.9(2) . . . . ?
N28 Cu2 N27 C17 25.1(2) . . . . ?
N25 Cu2 N27 C17 -65.1(2) . . . . ?
Cl3 Cu2 N27 C17 115.52(19) . . . . ?
N26 Cu2 N27 C37 44.7(2) . . . . ?
N28 Cu2 N27 C37 -137.4(2) . . . . ?
N25 Cu2 N27 C37 132.4(2) . . . . ?
Cl3 Cu2 N27 C37 -46.9(2) . . . . ?
C17 N27 C37 C47 0.9(4) . . . . ?
Cu2 N27 C37 C47 163.3(2) . . . . ?
N27 C37 C47 C57 -1.0(5) . . . . ?
C37 C47 C57 C67 0.5(5) . . . . ?
C47 C57 C67 C17 0.1(5) . . . . ?
N27 C17 C67 C57 -0.3(5) . . . . ?
N5 C17 C67 C57 -177.0(3) . . . . ?
C32 N5 C18 N28 -120.3(3) . . . . ?
C17 N5 C18 N28 64.4(3) . . . . ?
C32 N5 C18 C68 60.5(4) . . . . ?
C17 N5 C18 C68 -114.8(3) . . . . ?
C68 C18 N28 C38 -1.0(4) . . . . ?
N5 C18 N28 C38 179.8(3) . . . . ?
C68 C18 N28 Cu2 174.7(2) . . . . ?
N5 C18 N28 Cu2 -4.5(4) . . . . ?
N26 Cu2 N28 C18 139.0(5) . . . . ?
N25 Cu2 N28 C18 66.3(2) . . . . ?
N27 Cu2 N28 C18 -29.9(2) . . . . ?
Cl3 Cu2 N28 C18 -122.2(2) . . . . ?
N26 Cu2 N28 C38 -45.3(6) . . . . ?
N25 Cu2 N28 C38 -118.0(2) . . . . ?
N27 Cu2 N28 C38 145.8(2) . . . . ?
Cl3 Cu2 N28 C38 53.5(2) . . . . ?
C18 N28 C38 C48 -1.0(5) . . . . ?
Cu2 N28 C38 C48 -176.9(3) . . . . ?
N28 C38 C48 C58 1.7(6) . . . . ?
C38 C48 C58 C68 -0.4(6) . . . . ?
C48 C58 C68 C18 -1.4(5) . . . . ?
N28 C18 C68 C58 2.2(5) . . . . ?
N5 C18 C68 C58 -178.7(3) . . . . ?
C52 N6 C19 N29 -127.1(2) . . . . ?
C110 N6 C19 N29 60.4(3) . . . . ?
C52 N6 C19 C69 53.0(3) . . . . ?
C110 N6 C19 C69 -119.6(3) . . . . ?
C69 C19 N29 C39 -2.0(4) . . . . ?
N6 C19 N29 C39 178.0(2) . . . . ?
C69 C19 N29 Cu3 178.73(19) . . . . ?
N6 C19 N29 Cu3 -1.2(3) . . . . ?
N210 Cu3 N29 C19 -40.30(19) . . . . ?
Cl5 Cu3 N29 C19 114.27(19) . . . . ?
Cl4 Cu3 N29 C19 -135.80(19) 2 . . . ?
N210 Cu3 N29 C39 140.5(2) . . . . ?
Cl5 Cu3 N29 C39 -64.9(2) . . . . ?
Cl4 Cu3 N29 C39 45.0(2) 2 . . . ?
C19 N29 C39 C49 -1.9(4) . . . . ?
Cu3 N29 C39 C49 177.3(2) . . . . ?
N29 C39 C49 C59 3.6(4) . . . . ?
C39 C49 C59 C69 -1.2(4) . . . . ?
C49 C59 C69 C19 -2.5(4) . . . . ?
N29 C19 C69 C59 4.2(4) . . . . ?
N6 C19 C69 C59 -175.8(2) . . . . ?
C52 N6 C110 N210 134.7(2) . . . . ?
C19 N6 C110 N210 -52.8(3) . . . . ?
C52 N6 C110 C610 -49.1(3) . . . . ?
C19 N6 C110 C610 123.4(3) . . . . ?
C610 C110 N210 C310 -3.6(4) . . . . ?
N6 C110 N210 C310 172.6(2) . . . . ?
C610 C110 N210 Cu3 173.07(19) . . . . ?
N6 C110 N210 Cu3 -10.8(3) . . . . ?
N29 Cu3 N210 C110 46.80(19) . . . . ?
Cl5 Cu3 N210 C110 -32.6(3) . . . . ?
Cl4 Cu3 N210 C110 -134.17(18) . . . . ?
Cl4 Cu3 N210 C110 140.71(18) 2 . . . ?
N29 Cu3 N210 C310 -136.7(2) . . . . ?
Cl5 Cu3 N210 C310 143.84(17) . . . . ?
Cl4 Cu3 N210 C310 42.3(2) . . . . ?
Cl4 Cu3 N210 C310 -42.8(2) 2 . . . ?
C110 N210 C310 C410 2.4(4) . . . . ?
Cu3 N210 C310 C410 -174.1(2) . . . . ?
N210 C310 C410 C510 0.4(4) . . . . ?
C310 C410 C510 C610 -2.1(4) . . . . ?
C410 C510 C610 C110 1.0(4) . . . . ?
N210 C110 C610 C510 1.9(4) . . . . ?
N6 C110 C610 C510 -174.0(2) . . . . ?
C511 O111 C211 C311 16.4(5) . . . . ?
O111 C211 C311 C411 -35.3(5) . . . . ?
C211 C311 C411 C511 39.3(5) . . . . ?
C211 O111 C511 C411 9.1(5) . . . . ?
C311 C411 C511 O111 -30.8(5) . . . . ?
